data_7231349
loop_
_publ_author_name
'Dixit, Manish Kumar'
'Dubey, Mrigendra'

_publ_section_title
;
 Li<sup>+</sup>-Induced fluorescent metallogel: a case of ESIPT-CHEF and
 ICT phenomenon.
;
_journal_issue 36
_journal_name_full 'Physical chemistry chemical physics : PCCP'
_journal_page_first 23762
_journal_page_last 23772
_journal_paper_doi 10.1039/c8cp04579h
_journal_volume 20
_journal_year 2018
_chemical_compound_source synthesized
_chemical_formula_moiety 'C14 H12 N2 O2 '
_chemical_formula_sum 'C14 H12 N2 O2'
_chemical_formula_weight 240.26
_space_group_crystal_system monoclinic
_space_group_IT_number 14
_space_group_name_Hall '-P 2yn'
_space_group_name_H-M_alt 'P 1 21/n 1'
_symmetry_cell_setting monoclinic
_symmetry_Int_Tables_number 14
_symmetry_space_group_name_Hall '-P 2yn'
_symmetry_space_group_name_H-M 'P 1 21/n 1'
_atom_sites_solution_primary dual
_audit_creation_date 2018-03-02
_audit_creation_method
;
Olex2 1.2-ac3
(compiled 2017.01.05 svn.r3372 for Rigaku Oxford Diffraction, GUI svn.r5289)
;
_audit_update_record
;
2018-03-03 deposited with the CCDC.
2018-08-10 downloaded from the CCDC.
;
_cell_angle_alpha 90
_cell_angle_beta 107.898(7)
_cell_angle_gamma 90
_cell_formula_units_Z 2
_cell_length_a 8.5166(6)
_cell_length_b 6.3092(4)
_cell_length_c 11.8280(8)
_cell_measurement_reflns_used 2765
_cell_measurement_temperature 293(2)
_cell_measurement_theta_max 27.0970
_cell_measurement_theta_min 3.6060
_cell_volume 604.80(7)
_computing_cell_refinement 'CrysAlisPro 1.171.39.31d (Rigaku OD, 2017)'
_computing_data_collection 'CrysAlisPro 1.171.39.31d (Rigaku OD, 2017)'
_computing_data_reduction 'CrysAlisPro 1.171.39.31d (Rigaku OD, 2017)'
_computing_molecular_graphics 'Olex2 (Dolomanov et al., 2009)'
_computing_publication_material 'Olex2 (Dolomanov et al., 2009)'
_computing_structure_refinement 'olex2.refine (Bourhis et al., 2015)'
_computing_structure_solution 'ShelXT (Sheldrick, 2015)'
_diffrn_ambient_temperature 293
_diffrn_detector 'CCD plate'
_diffrn_detector_type HyPix3000
_diffrn_measured_fraction_theta_full 0.99
_diffrn_measured_fraction_theta_max 0.99
_diffrn_measurement_details
;
List of Runs (angles in degrees, time in seconds):

  # Type    Start    End  Width  t~exp~   \w     \q     \k     \f   Frames
#--------------------------------------------------------------------------
  1  \w    -71.00 -36.00   0.50   20.00    --   -9.95 -39.00 -63.00   70
  2  \w     23.00  52.00   0.50   20.00    --   -9.95  39.00  91.00   58
  3  \w     20.00  73.00   0.50   20.00    --   10.22  39.00  91.00  106
  4  \w    -53.00   0.00   0.50   20.00    --   10.22 -39.00 -63.00  106
  5  \w    -38.00  -4.00   0.50   20.00    --   -9.95 125.00-180.00   68
  6  \w    -55.00 -30.00   0.50   20.00    --   -9.95 125.00 120.00   50
  7  \w    -17.00  54.00   0.50   20.00    --   -9.95  38.00-150.00  142
  8  \w     -2.00  65.00   0.50   20.00    --   10.22  38.00-180.00  134
  9  \w    -52.00  -9.00   0.50   20.00    --   10.22 -38.00   0.00   86
;
_diffrn_measurement_device 'four-circle diffractometer'
_diffrn_measurement_device_type 'SuperNova, Single source at offset/far, HyPix3000'
_diffrn_measurement_method '\w scans'
_diffrn_orient_matrix_type 'CrysAlisPro convention (1999,Acta A55,543-557)'
_diffrn_orient_matrix_UB_11 -0.0744033000
_diffrn_orient_matrix_UB_12 0.0572104000
_diffrn_orient_matrix_UB_13 -0.0247612000
_diffrn_orient_matrix_UB_21 0.0216196000
_diffrn_orient_matrix_UB_22 0.0174880000
_diffrn_orient_matrix_UB_23 -0.0525774000
_diffrn_orient_matrix_UB_31 -0.0406476000
_diffrn_orient_matrix_UB_32 -0.0951606000
_diffrn_orient_matrix_UB_33 -0.0244960000
_diffrn_radiation_monochromator mirror
_diffrn_radiation_probe x-ray
_diffrn_radiation_type 'Mo K\a'
_diffrn_radiation_wavelength 0.71073
_diffrn_reflns_av_R_equivalents 0.0970
_diffrn_reflns_av_unetI/netI 0.0536
_diffrn_reflns_limit_h_max 10
_diffrn_reflns_limit_h_min -10
_diffrn_reflns_limit_k_max 7
_diffrn_reflns_limit_k_min -8
_diffrn_reflns_limit_l_max 15
_diffrn_reflns_limit_l_min -14
_diffrn_reflns_number 4207
_diffrn_reflns_theta_full 26.8133
_diffrn_reflns_theta_max 26.81
_diffrn_reflns_theta_min 3.52
_diffrn_source 'micro-focus sealed X-ray tube'
_diffrn_source_type 'SuperNova (Mo) X-ray Source'
_exptl_absorpt_coefficient_mu 0.090
_exptl_absorpt_correction_T_max 1.00000
_exptl_absorpt_correction_T_min 0.56270
_exptl_absorpt_correction_type multi-scan
_exptl_absorpt_process_details
;
CrysAlisPro 1.171.39.31d (Rigaku Oxford Diffraction, 2017)
Empirical absorption correction using spherical harmonics,
 implemented in SCALE3 ABSPACK scaling algorithm.
;
_exptl_crystal_colour yellow
_exptl_crystal_density_diffrn 1.3192
_exptl_crystal_description block
_exptl_crystal_F_000 252.1220
_exptl_crystal_size_max 0.32
_exptl_crystal_size_mid 0.30
_exptl_crystal_size_min 0.22
_refine_diff_density_max 0.2242
_refine_diff_density_min -0.3563
_refine_diff_density_rms 0.0855
_refine_ls_d_res_high 0.7752
_refine_ls_d_res_low 5.7874
_refine_ls_goodness_of_fit_ref 1.0311
_refine_ls_hydrogen_treatment mixed
_refine_ls_matrix_type full
_refine_ls_number_constraints 11
_refine_ls_number_parameters 84
_refine_ls_number_reflns 1278
_refine_ls_number_restraints 0
_refine_ls_restrained_S_all 1.0311
_refine_ls_R_factor_all 0.0791
_refine_ls_R_factor_gt 0.0693
_refine_ls_shift/su_max 0.0000
_refine_ls_shift/su_mean 0.0000
_refine_ls_structure_factor_coef Fsqd
_refine_ls_weighting_details 'w=1/[\s^2^(Fo^2^)+(0.1574P)^2^] where P=(Fo^2^+2Fc^2^)/3'
_refine_ls_weighting_scheme calc
_refine_ls_wR_factor_gt 0.2005
_refine_ls_wR_factor_ref 0.2152
_reflns_Friedel_coverage 0.0
_reflns_limit_h_max 7
_reflns_limit_h_min -10
_reflns_limit_k_max 8
_reflns_limit_k_min 0
_reflns_limit_l_max 15
_reflns_limit_l_min -6
_reflns_number_gt 995
_reflns_number_total 1278
_reflns_threshold_expression I>=2u(I)
_cod_data_source_file c8cp04579h2.cif
_cod_data_source_block dubey-1
_cod_depositor_comments 'Adding full bibliography for 7231349.cif.'
_cod_original_sg_symbol_H-M 'P 21/n'
_cod_original_formula_sum 'C14 H12 N2 O2 '
_cod_database_code 7231349
_chemical_oxdiff_formula 'C H N O'
_diffrn_oxdiff_ac3_digest_frames
;
016f1b56786edf3446322b430c91b81c8400820a667
;
_reflns_odcompleteness_completeness 99.48
_reflns_odcompleteness_iscentric 1
_reflns_odcompleteness_theta 26.32
_olex2_refinement_description
;
1. Fixed Uiso
 At 1.2 times of:
  All H(C) groups, All C(H) groups, All C(C) groups
 At 1.5 times of:
  All H(O) groups, All N(H) groups
2. Rigid body (RIGU) restrains
 N9
 with sigma for 1-2 distances of 0.004 and sigma for 1-3 distances of 0.004
3.a Aromatic/amide H refined with riding coordinates:
 C8(H8), C5(H5), C2(H2), C3(H3), C4(H4)
;
_olex2_submission_special_instructions 'No special instructions were received'
_oxdiff_exptl_absorpt_empirical_details
;
Empirical correction (ABSPACK) includes:
- Absorption correction using spherical harmonics
- Frame scaling
;
_oxdiff_exptl_absorpt_empirical_full_max 2.957
_oxdiff_exptl_absorpt_empirical_full_min 0.463

loop_
_space_group_symop_id
_space_group_symop_operation_xyz
1 x,y,z
2 -x+1/2,y+1/2,-z+1/2
3 -x,-y,-z
4 x-1/2,-y-1/2,z-1/2

loop_
_atom_site_label
_atom_site_type_symbol
_atom_site_fract_x
_atom_site_fract_y
_atom_site_fract_z
_atom_site_U_iso_or_equiv
_atom_site_adp_type
_atom_site_occupancy
_atom_site_refinement_flags_posn
_atom_site_refinement_flags_adp
N9 N 0.49722(14) 0.08489(18) 0.46131(10) 0.0421(5) Uani 1.000000 . U
H7 H 0.383(2) 0.223(3) 0.320(2) 0.0632(7) Uiso 1.000000 . .
O7 O 0.38028(15) 0.3248(2) 0.27429(11) 0.0709(5) Uani 1.000000 . .
C6 C 0.63381(17) 0.3967(2) 0.42906(12) 0.0397(5) Uani 1.000000 . .
C8 C 0.61879(17) 0.2124(2) 0.49766(12) 0.0408(5) Uani 1.000000 . .
H8 H 0.69931(17) 0.1862(2) 0.56972(12) 0.0489(6) Uiso 1.000000 R .
C1 C 0.51366(19) 0.4478(2) 0.32128(14) 0.0457(5) Uani 1.000000 . .
C5 C 0.76852(19) 0.5316(2) 0.47060(15) 0.0499(5) Uani 1.000000 . .
H5 H 0.84871(19) 0.5006(2) 0.54211(15) 0.0599(6) Uiso 1.000000 R .
C2 C 0.5311(2) 0.6290(3) 0.26057(15) 0.0562(6) Uani 1.000000 . .
H2 H 0.4508(2) 0.6635(3) 0.18975(15) 0.0674(7) Uiso 1.000000 R .
C3 C 0.6653(2) 0.7580(3) 0.30363(17) 0.0579(6) Uani 1.000000 . .
H3 H 0.6754(2) 0.8794(3) 0.26186(17) 0.0695(7) Uiso 1.000000 R .
C4 C 0.7859(2) 0.7094(3) 0.40856(17) 0.0588(6) Uani 1.000000 . .
H4 H 0.8780(2) 0.7962(3) 0.43692(17) 0.0706(7) Uiso 1.000000 R .

loop_
_atom_site_aniso_label
_atom_site_aniso_U_11
_atom_site_aniso_U_22
_atom_site_aniso_U_33
_atom_site_aniso_U_12
_atom_site_aniso_U_13
_atom_site_aniso_U_23
N9 0.0478(8) 0.0430(8) 0.0297(7) 0.0016(5) 0.0033(6) 0.0040(5)
O7 0.0629(9) 0.0834(10) 0.0455(8) -0.0188(6) -0.0141(6) 0.0241(6)
C6 0.0419(9) 0.0430(9) 0.0316(9) 0.0038(6) 0.0072(6) -0.0004(6)
C8 0.0425(8) 0.0452(9) 0.0278(8) 0.0041(6) 0.0008(6) 0.0001(6)
C1 0.0446(9) 0.0535(10) 0.0348(9) 0.0022(7) 0.0059(7) 0.0046(6)
C5 0.0487(10) 0.0535(11) 0.0421(10) -0.0019(7) 0.0060(7) -0.0034(7)
C2 0.0603(11) 0.0616(11) 0.0441(10) 0.0080(8) 0.0123(8) 0.0162(8)
C3 0.0727(13) 0.0500(10) 0.0583(12) 0.0054(8) 0.0307(10) 0.0102(8)
C4 0.0617(11) 0.0522(11) 0.0654(13) -0.0107(8) 0.0237(10) -0.0051(8)

loop_
_atom_type_symbol
_atom_type_scat_dispersion_real
_atom_type_scat_dispersion_imag
_atom_type_scat_Cromer_Mann_a1
_atom_type_scat_Cromer_Mann_a2
_atom_type_scat_Cromer_Mann_a3
_atom_type_scat_Cromer_Mann_a4
_atom_type_scat_Cromer_Mann_b1
_atom_type_scat_Cromer_Mann_b2
_atom_type_scat_Cromer_Mann_b3
_atom_type_scat_Cromer_Mann_b4
_atom_type_scat_Cromer_Mann_c
_atom_type_scat_source
_atom_type_scat_dispersion_source
H 0.00000 0.00000 0.49300 0.32291 0.14019 0.04081 10.51090 26.12570 3.14236 57.79970 0.0030380000826 'International Tables Volume C Table 6.1.1.4 (pp. 500-502)' 'Henke, Gullikson and Davis, At. Data and Nucl. Data Tables, 1993, 54, 2'
C 0.00347 0.00161 2.31000 1.02000 1.58860 0.86500 20.84390 10.20750 0.56870 51.65120 0.215599998832 'International Tables Volume C Table 6.1.1.4 (pp. 500-502)' 'Henke, Gullikson and Davis, At. Data and Nucl. Data Tables, 1993, 54, 2'
O 0.01158 0.00611 3.04850 2.28680 1.54630 0.86700 13.27710 5.70110 0.32390 32.90890 0.250800013542 'International Tables Volume C Table 6.1.1.4 (pp. 500-502)' 'Henke, Gullikson and Davis, At. Data and Nucl. Data Tables, 1993, 54, 2'
N 0.00653 0.00323 12.21260 3.13220 2.01250 1.16630 0.00570 9.89330 28.99750 0.58260 -11.5290002823 'International Tables Volume C Table 6.1.1.4 (pp. 500-502)' 'Henke, Gullikson and Davis, At. Data and Nucl. Data Tables, 1993, 54, 2'

loop_
_geom_angle_atom_site_label_1
_geom_angle_atom_site_label_2
_geom_angle_atom_site_label_3
_geom_angle
C1 O7 H7 108.9(15)
C1 C6 C8 121.88(14)
C5 C6 C8 119.95(14)
C5 C6 C1 118.15(14)
C6 C8 N9 121.34(14)
H8 C8 N9 119.33(8)
H8 C8 C6 119.33(8)
C6 C1 O7 121.94(14)
C2 C1 O7 118.28(15)
C2 C1 C6 119.77(15)
H5 C5 C6 119.21(9)
C4 C5 C6 121.58(16)
C4 C5 H5 119.21(10)
H2 C2 C1 119.68(10)
C3 C2 C1 120.64(16)
C3 C2 H2 119.68(9)
H3 C3 C2 119.71(9)
C4 C3 C2 120.57(15)
C4 C3 H3 119.71(10)
C3 C4 C5 119.28(15)
H4 C4 C5 120.36(10)
H4 C4 C3 120.36(10)

loop_
_geom_bond_atom_site_label_1
_geom_bond_atom_site_label_2
_geom_bond_distance
_geom_bond_site_symmetry_2
N9 N9 1.400(2) 3_656
N9 C8 1.2769(18) .
H7 O7 0.83(2) .
O7 C1 1.3466(18) .
C6 C8 1.446(2) .
C6 C1 1.405(2) .
C6 C5 1.391(2) .
C8 H8 0.9300 .
C1 C2 1.382(2) .
C5 H5 0.9300 .
C5 C4 1.373(2) .
C2 H2 0.9300 .
C2 C3 1.368(2) .
C3 H3 0.9300 .
C3 C4 1.380(3) .
C4 H4 0.9300 .
